data_4021117
loop_
_publ_author_name
'Robert S. Coleman'
'Fran\,cois-Xavier Felpin'
'Wei Chen'

_publ_section_title
;
 Mitomycin Synthetic Studies: Stereocontrolled and Convergent
 Synthesis of a Fully Elaborated Aziridinomitosane
;
_journal_name_full 'Journal of Organic Chemistry'
_journal_page_first 7309
_journal_page_last 7316
_journal_paper_doi 10.1021/jo048924i
_journal_volume 69
_journal_year 2004
_chemical_absolute_configuration rmad
_chemical_formula_sum 'C39 H45 Cl4 N5 O18'
_chemical_formula_weight 1013.60
_space_group_IT_number 4
_symmetry_cell_setting monoclinic
_symmetry_space_group_name_Hall 'P 2yb'
_symmetry_space_group_name_H-M 'P 1 21 1'
_cell_angle_alpha 90.00
_cell_angle_beta 93.100(10)
_cell_angle_gamma 90.00
_cell_formula_units_Z 2
_cell_length_a 10.355(2)
_cell_length_b 10.513(2)
_cell_length_c 21.439(5)
_cell_measurement_temperature 200(2)
_cell_volume 2330.5(8)
_diffrn_ambient_temperature 200(2)
_exptl_crystal_density_diffrn 1.444
_cod_original_sg_symbol_H-M 'P 21'
_cod_database_code 4021117

loop_
_symmetry_equiv_pos_as_xyz
'x, y, z'
'-x, y+1/2, -z'

loop_
_atom_site_aniso_label
_atom_site_aniso_U_11
_atom_site_aniso_U_22
_atom_site_aniso_U_33
_atom_site_aniso_U_23
_atom_site_aniso_U_13
_atom_site_aniso_U_12
Cl1 0.0400(4) 0.0609(6) 0.0540(5) 0.0147(4) -0.0027(4) -0.0030(4)
Cl2 0.0468(5) 0.0605(6) 0.0685(6) -0.0052(5) 0.0136(4) -0.0010(4)
Cl3 0.1003(11) 0.150(2) 0.1087(11) 0.0030(10) -0.0128(9) 0.0047(10)
Cl4 0.204(2) 0.0847(11) 0.217(2) -0.0071(13) -0.111(2) 0.0277(13)
O1 0.0236(9) 0.0316(11) 0.0297(10) 0.0020(8) 0.0002(8) 0.0042(8)
O2 0.0320(11) 0.0432(12) 0.0374(12) -0.0031(10) -0.0009(9) 0.0141(10)
O3 0.0398(13) 0.0532(15) 0.0492(14) 0.0023(12) 0.0072(11) 0.0159(11)
O4 0.0333(12) 0.0425(14) 0.067(2) 0.0150(12) -0.0161(11) -0.0020(10)
O5 0.088(2) 0.0516(14) 0.0317(12) -0.0035(11) -0.0098(12) 0.0025(14)
O6 0.065(2) 0.093(2) 0.049(2) -0.0259(15) 0.0061(13) 0.018(2)
O7 0.0274(10) 0.0386(12) 0.0302(11) 0.0062(9) 0.0042(8) -0.0066(9)
O8 0.0408(12) 0.0508(15) 0.0386(13) 0.0007(10) -0.0008(10) -0.0144(11)
O9 0.0318(11) 0.0392(13) 0.0492(13) 0.0004(10) -0.0001(9) -0.0043(10)
O10 0.059(2) 0.065(2) 0.0378(13) 0.0081(12) 0.0037(11) -0.0183(13)
O11 0.0504(14) 0.0488(14) 0.0537(15) 0.0113(12) 0.0099(11) -0.0220(12)
O12 0.0489(14) 0.067(2) 0.057(2) -0.0015(13) -0.0010(12) -0.0265(13)
O13 0.0280(11) 0.0464(14) 0.0540(14) -0.0070(11) 0.0115(10) -0.0072(10)
O14 0.0424(12) 0.0359(12) 0.0454(12) -0.0055(10) 0.0132(10) 0.0001(10)
O15 0.0381(11) 0.0530(14) 0.0329(11) -0.0038(10) 0.0033(9) 0.0022(11)
O16 0.067(2) 0.100(3) 0.072(2) 0.029(2) 0.0088(15) 0.000(2)
O17 0.0433(13) 0.066(2) 0.0464(14) -0.0131(12) -0.0058(11) -0.0048(12)
O18 0.0324(11) 0.059(2) 0.0531(14) -0.0099(12) 0.0018(10) 0.0102(11)
N1 0.0243(12) 0.0304(13) 0.0357(13) -0.0003(10) 0.0061(10) -0.0024(10)
N2 0.0277(13) 0.0323(15) 0.049(2) 0.0141(13) 0.0000(12) -0.0008(11)
N3 0.052(2) 0.039(2) 0.036(2) -0.0063(12) 0.0049(13) -0.0078(14)
N4 0.0322(14) 0.0272(13) 0.0374(15) 0.0025(11) 0.0017(11) 0.0021(11)
N5 0.0291(13) 0.0294(14) 0.056(2) -0.0022(13) 0.0056(13) -0.0042(11)
C1 0.0243(13) 0.031(2) 0.0284(14) 0.0038(12) 0.0016(11) 0.0011(12)
C2 0.0278(14) 0.036(2) 0.0282(15) 0.0061(12) 0.0007(12) -0.0051(13)
C3 0.039(2) 0.038(2) 0.043(2) -0.0013(14) 0.0099(14) -0.0097(14)
C4 0.0236(13) 0.0259(14) 0.0333(15) 0.0026(12) 0.0023(11) -0.0003(12)
C5 0.0253(14) 0.0273(15) 0.0298(15) -0.0008(13) 0.0023(11) -0.0025(13)
C6 0.0206(13) 0.0251(14) 0.031(2) 0.0013(11) 0.0009(11) -0.0039(11)
C7 0.0252(14) 0.027(2) 0.0310(15) -0.0019(12) 0.0040(11) -0.0026(12)
C8 0.0237(13) 0.0255(14) 0.037(2) 0.0050(13) 0.0006(12) -0.0032(12)
C9 0.0315(15) 0.030(2) 0.034(2) 0.0044(12) -0.0048(12) -0.0100(13)
C10 0.034(2) 0.028(2) 0.033(2) -0.0019(12) 0.0038(12) -0.0080(13)
C11 0.0296(14) 0.0276(15) 0.034(2) 0.0002(13) 0.0037(12) -0.0025(13)
C12 0.0272(15) 0.035(2) 0.035(2) -0.0012(13) 0.0035(13) -0.0011(13)
C13 0.0242(14) 0.0240(15) 0.038(2) 0.0019(12) 0.0063(12) 0.0014(12)
C14 0.0232(13) 0.0240(15) 0.038(2) -0.0011(12) 0.0056(12) 0.0020(11)
C15 0.0263(14) 0.0187(14) 0.038(2) -0.0002(12) 0.0053(12) 0.0046(12)
C16 0.0280(14) 0.0257(15) 0.038(2) 0.0006(12) 0.0088(12) 0.0040(13)
C17 0.0224(13) 0.021(2) 0.048(2) 0.0016(12) 0.0055(13) 0.0002(11)
C18 0.0242(14) 0.027(2) 0.037(2) -0.0036(12) 0.0039(12) 0.0017(12)
C19 0.033(2) 0.040(2) 0.029(2) 0.0002(13) 0.0003(13) 0.0031(15)
C20 0.054(2) 0.053(2) 0.047(2) -0.015(2) 0.010(2) 0.011(2)
C21 0.070(3) 0.112(4) 0.096(4) -0.047(3) -0.025(3) 0.051(3)
C22 0.103(3) 0.042(2) 0.058(2) -0.009(2) 0.020(2) 0.008(2)
C23 0.070(3) 0.066(3) 0.056(2) -0.012(2) 0.026(2) -0.011(2)
C24 0.0264(15) 0.028(2) 0.035(2) 0.0089(12) 0.0018(12) -0.0020(12)
C25 0.037(2) 0.033(2) 0.051(2) 0.0008(15) -0.0036(14) -0.0018(15)
C26 0.044(2) 0.043(2) 0.070(2) 0.005(2) -0.015(2) -0.012(2)
C27 0.031(2) 0.030(2) 0.035(2) 0.0081(13) 0.0017(12) -0.0019(13)
C28 0.0295(15) 0.036(2) 0.032(2) 0.0065(13) 0.0039(12) 0.0001(13)
C29 0.039(2) 0.041(2) 0.035(2) -0.0020(13) -0.0043(13) -0.0022(14)
C30 0.028(2) 0.046(2) 0.041(2) 0.0031(15) 0.0010(13) -0.0060(14)
C31 0.030(2) 0.044(2) 0.039(2) 0.0014(14) 0.0061(13) 0.0029(14)
C32 0.035(2) 0.031(2) 0.033(2) 0.0032(13) -0.0006(13) 0.0023(13)
C33 0.048(2) 0.103(4) 0.036(2) 0.005(2) 0.003(2) -0.003(2)
C34 0.058(3) 0.132(5) 0.073(3) 0.015(3) 0.020(2) -0.019(3)
C35 0.089(3) 0.055(3) 0.091(3) -0.028(2) -0.002(3) -0.009(2)
C36 0.035(2) 0.068(3) 0.058(2) -0.012(2) -0.003(2) -0.006(2)
C37 0.048(2) 0.068(3) 0.067(2) -0.017(2) 0.011(2) 0.015(2)
C38 0.035(2) 0.057(2) 0.049(2) -0.005(2) -0.0031(15) 0.004(2)
C39 0.108(4) 0.086(4) 0.095(4) -0.023(3) 0.006(3) -0.002(3)

loop_
_atom_site_label
_atom_site_type_symbol
_atom_site_fract_x
_atom_site_fract_y
_atom_site_fract_z
_atom_site_U_iso_or_equiv
_atom_site_thermal_displace_type
_atom_site_occupancy
_atom_site_calc_flag
_atom_site_refinement_flags
_atom_site_disorder_group
Cl1 Cl 0.93593(8) 0.19561(9) 0.65274(4) 0.0518(2) Uani 1 d . .
Cl2 Cl 1.16216(9) 0.03056(10) 0.66345(5) 0.0582(2) Uani 1 d . .
Cl3 Cl 0.9089(2) 0.6372(2) 0.94409(8) 0.1203(6) Uani 1 d . .
Cl4 Cl 0.6953(2) 0.7049(2) 0.86007(12) 0.1729(11) Uani 1 d . .
O1 O 1.4951(2) 0.6498(2) 0.36415(9) 0.0283(4) Uani 1 d . .
O2 O 1.3455(2) 0.7591(2) 0.41545(9) 0.0376(5) Uani 1 d . .
O3 O 1.8028(2) 0.3834(2) 0.47512(11) 0.0473(6) Uani 1 d . .
O4 O 1.8752(2) 0.4470(2) 0.56680(11) 0.0481(6) Uani 1 d . .
O5 O 1.5850(3) 0.6928(3) 0.68958(11) 0.0575(7) Uani 1 d . .
O6 O 1.4184(3) 0.7842(3) 0.64421(12) 0.0688(8) Uani 1 d . .
O7 O 1.3104(2) 0.4982(2) 0.33239(9) 0.0320(5) Uani 1 d . .
O8 O 1.1501(2) 0.4067(2) 0.27317(10) 0.0435(6) Uani 1 d . .
O9 O 1.3690(2) 0.4155(2) 0.55121(10) 0.0402(5) Uani 1 d . .
O10 O 1.2192(2) 0.3223(3) 0.60030(10) 0.0538(6) Uani 1 d . .
O11 O 0.8785(2) 0.1020(2) 0.48323(11) 0.0507(6) Uani 1 d . .
O12 O 0.8520(2) 0.1309(3) 0.38377(12) 0.0578(7) Uani 1 d . .
O13 O 1.7347(2) 0.6249(2) 0.18665(11) 0.0425(5) Uani 1 d . .
O14 O 1.6349(2) 0.4318(2) 0.17304(10) 0.0408(5) Uani 1 d . .
O15 O 1.4269(2) 0.6787(2) 0.10238(9) 0.0413(5) Uani 1 d . .
O16 O 1.5039(3) 0.8480(3) 0.04210(14) 0.0791(9) Uani 1 d . .
O17 O 1.1711(2) 0.6577(2) 0.05811(11) 0.0524(6) Uani 1 d . .
O18 O 1.0346(2) 0.9295(2) 0.21708(11) 0.0483(6) Uani 1 d . .
N1 N 1.5419(2) 0.5821(2) 0.22653(11) 0.0300(5) Uani 1 d . .
N2 N 1.7954(2) 0.4465(3) 0.52263(13) 0.0364(6) Uani 1 d . .
N3 N 1.5131(3) 0.7153(3) 0.64388(12) 0.0422(7) Uani 1 d . .
N4 N 1.2659(2) 0.3596(2) 0.55265(11) 0.0323(6) Uani 1 d . .
N5 N 0.9089(2) 0.1484(2) 0.43398(14) 0.0380(6) Uani 1 d . .
C1 C 1.4302(3) 0.6835(3) 0.30485(12) 0.0279(6) Uani 1 d . .
H1 H 1.3747 0.7606 0.30895 0.034 Uiso 1 calc R .
C2 C 1.3502(3) 0.5694(3) 0.27949(13) 0.0309(7) Uani 1 d . .
H2 H 1.2729 0.5997 0.25369 0.037 Uiso 1 calc R .
C3 C 1.4390(3) 0.4938(3) 0.2396(2) 0.0396(7) Uani 1 d . .
H3A H 1.4737 0.4184 0.2625 0.048 Uiso 1 calc R .
H3B H 1.3927 0.4654 0.2005 0.048 Uiso 1 calc R .
C4 C 1.5340(2) 0.7056(3) 0.25793(13) 0.0276(6) Uani 1 d . .
H4 H 1.6183 0.7229 0.28136 0.033 Uiso 1 calc R .
C5 C 1.4396(3) 0.6921(3) 0.41528(12) 0.0274(6) Uani 1 d . .
C6 C 1.5110(2) 0.6458(3) 0.47336(13) 0.0257(6) Uani 1 d . .
C7 C 1.6143(2) 0.5625(3) 0.47090(13) 0.0277(6) Uani 1 d . .
H7 H 1.6383 0.5283 0.43218 0.033 Uiso 1 calc R .
C8 C 1.6817(3) 0.5303(3) 0.52620(13) 0.0287(6) Uani 1 d . .
C9 C 1.6499(3) 0.5774(3) 0.58362(14) 0.0323(7) Uani 1 d . .
H9 H 1.6977 0.5549 0.62108 0.039 Uiso 1 calc R .
C10 C 1.5456(3) 0.6586(3) 0.58375(13) 0.0316(7) Uani 1 d . .
C11 C 1.4748(3) 0.6938(3) 0.53022(13) 0.0304(6) Uani 1 d . .
H11 H 1.4029 0.7495 0.53216 0.036 Uiso 1 calc R .
C12 C 1.2060(3) 0.4234(3) 0.32270(14) 0.0324(7) Uani 1 d . .
C13 C 1.1687(3) 0.3636(3) 0.38257(13) 0.0286(6) Uani 1 d . .
C14 C 1.2363(3) 0.3888(3) 0.43877(13) 0.0284(6) Uani 1 d . .
H14 H 1.3102 0.4424 0.44026 0.034 Uiso 1 calc R .
C15 C 1.1938(3) 0.3340(3) 0.49268(13) 0.0276(6) Uani 1 d . .
C16 C 1.0870(3) 0.2549(3) 0.49291(14) 0.0304(6) Uani 1 d . .
H16 H 1.0582 0.2191 0.53040 0.036 Uiso 1 calc R .
C17 C 1.0248(3) 0.2312(3) 0.43569(14) 0.0303(7) Uani 1 d . .
C18 C 1.0621(3) 0.2837(3) 0.38052(14) 0.0294(6) Uani 1 d . .
H18 H 1.0158 0.2656 0.34208 0.035 Uiso 1 calc R .
C19 C 1.6457(3) 0.5521(3) 0.19420(13) 0.0341(7) Uani 1 d . .
C20 C 1.7379(4) 0.3734(4) 0.1382(2) 0.0508(9) Uani 1 d . .
C21 C 1.8633(5) 0.3678(6) 0.1783(2) 0.093(2) Uani 1 d . .
H21A H 1.8955 0.4543 0.1861 0.140 Uiso 1 calc R .
H21B H 1.9278 0.3191 0.1564 0.140 Uiso 1 calc R .
H21C H 1.8477 0.3264 0.2181 0.140 Uiso 1 calc R .
C22 C 1.6838(5) 0.2405(4) 0.1255(2) 0.0672(12) Uani 1 d . .
H22A H 1.7469 0.1900 0.1037 0.101 Uiso 1 calc R .
H22B H 1.6033 0.2468 0.0994 0.101 Uiso 1 calc R .
H22C H 1.6663 0.1993 0.1652 0.101 Uiso 1 calc R .
C23 C 1.7524(4) 0.4437(4) 0.0773(2) 0.0629(11) Uani 1 d . .
H23A H 1.8099 0.3956 0.0511 0.094 Uiso 1 calc R .
H23B H 1.7892 0.5281 0.0860 0.094 Uiso 1 calc R .
H23C H 1.6674 0.4528 0.0553 0.094 Uiso 1 calc R .
C24 C 1.5022(3) 0.8185(3) 0.21282(13) 0.0297(6) Uani 1 d . .
H24 H 1.5592 0.8095 0.17689 0.036 Uiso 1 calc R .
C25 C 1.5377(3) 0.9441(3) 0.2450(2) 0.0406(7) Uani 1 d . .
H25A H 1.4968 1.0147 0.2206 0.049 Uiso 1 calc R .
H25B H 1.5019 0.9447 0.2869 0.049 Uiso 1 calc R .
C26 C 1.6827(3) 0.9677(3) 0.2522(2) 0.0529(9) Uani 1 d . .
H26A H 1.6989 1.0514 0.2711 0.079 Uiso 1 calc R .
H26B H 1.7195 0.9649 0.2111 0.079 Uiso 1 calc R .
H26C H 1.7233 0.9019 0.2791 0.079 Uiso 1 calc R .
C27 C 1.3630(3) 0.8128(3) 0.18609(13) 0.0319(7) Uani 1 d . .
C28 C 1.3313(3) 0.7418(3) 0.13257(14) 0.0324(7) Uani 1 d . .
C29 C 1.2001(3) 0.7297(3) 0.11084(14) 0.0384(7) Uani 1 d . .
C30 C 1.1021(3) 0.7939(3) 0.13888(15) 0.0381(7) Uani 1 d . .
C31 C 1.1362(3) 0.8676(3) 0.19150(14) 0.0376(7) Uani 1 d . .
C32 C 1.2638(3) 0.8763(3) 0.21511(14) 0.0331(7) Uani 1 d . .
H32 H 1.2838 0.9259 0.25139 0.040 Uiso 1 calc R .
C33 C 1.4464(4) 0.7269(5) 0.0408(2) 0.0624(11) Uani 1 d . .
H33A H 1.5022 0.6671 0.0188 0.075 Uiso 1 calc R .
H33B H 1.3620 0.7314 0.0169 0.075 Uiso 1 calc R .
C34 C 1.6386(4) 0.8431(6) 0.0540(2) 0.087(2) Uani 1 d . .
H34A H 1.6708 0.9280 0.0656 0.130 Uiso 1 calc R .
H34B H 1.6797 0.8143 0.0164 0.130 Uiso 1 calc R .
H34C H 1.6592 0.7836 0.0883 0.130 Uiso 1 calc R .
C35 C 1.1646(5) 0.5255(4) 0.0713(2) 0.0787(13) Uani 1 d . .
H35A H 1.2516 0.4935 0.0825 0.118 Uiso 1 calc R .
H35B H 1.1290 0.4803 0.0342 0.118 Uiso 1 calc R .
H35C H 1.1088 0.5116 0.1061 0.118 Uiso 1 calc R .
C36 C 0.9636(3) 0.7878(4) 0.1133(2) 0.0538(10) Uani 1 d . .
H36A H 0.9329 0.8737 0.1029 0.081 Uiso 1 calc R .
H36B H 0.9095 0.7506 0.1447 0.081 Uiso 1 calc R .
H36C H 0.9583 0.7349 0.0756 0.081 Uiso 1 calc R .
C37 C 1.0621(4) 1.0149(4) 0.2671(2) 0.0606(10) Uani 1 d . .
H37A H 1.0999 0.9680 0.3031 0.091 Uiso 1 calc R .
H37B H 0.9820 1.0563 0.2785 0.091 Uiso 1 calc R .
H37C H 1.1235 1.0794 0.2542 0.091 Uiso 1 calc R .
C38 C 1.0711(3) 0.1472(4) 0.7001(2) 0.0473(8) Uani 1 d . .
H38A H 1.1267 0.2219 0.7100 0.057 Uiso 1 calc R .
H38B H 1.0416 0.1129 0.7399 0.057 Uiso 1 calc R .
C39 C 0.7532(5) 0.5983(6) 0.9133(3) 0.097(2) Uani 1 d . .
H39A H 0.7557 0.5133 0.8936 0.116 Uiso 1 calc R .
H39B H 0.6937 0.5936 0.9479 0.116 Uiso 1 calc R .

loop_
_geom_bond_atom_site_label_1
_geom_bond_atom_site_label_2
_geom_bond_distance
_geom_bond_site_symmetry_2
_geom_bond_publ_flag
Cl1 C38 1.759(3) . ?
Cl2 C38 1.757(4) . ?
Cl3 C39 1.757(6) . ?
Cl4 C39 1.687(6) . ?
O1 C5 1.341(3) . ?
O1 C1 1.450(3) . ?
O2 C5 1.202(3) . ?
O3 N2 1.221(3) . ?
O4 N2 1.223(3) . ?
O5 N3 1.221(4) . ?
O6 N3 1.219(4) . ?
O7 C12 1.344(3) . ?
O7 C2 1.438(3) . ?
O8 C12 1.194(3) . ?
O9 N4 1.220(3) . ?
O10 N4 1.219(3) . ?
O11 N5 1.220(3) . ?
O12 N5 1.213(3) . ?
O13 C19 1.215(4) . ?
O14 C19 1.346(4) . ?
O14 C20 1.469(4) . ?
O15 C28 1.381(4) . ?
O15 C33 1.439(4) . ?
O16 C34 1.405(5) . ?
O16 C33 1.406(6) . ?
O17 C29 1.380(4) . ?
O17 C35 1.420(5) . ?
O18 C31 1.376(4) . ?
O18 C37 1.415(4) . ?
N1 C19 1.347(4) . ?
N1 C3 1.452(4) . ?
N1 C4 1.467(4) . ?
N2 C8 1.476(4) . ?
N3 C10 1.475(4) . ?
N4 C15 1.476(4) . ?
N5 C17 1.481(4) . ?
C1 C4 1.529(4) . ?
C1 C2 1.540(4) . ?
C1 H1 1.00 . ?
C2 C3 1.514(4) . ?
C2 H2 1.00 . ?
C3 H3A 0.99 . ?
C3 H3B 0.99 . ?
C4 C24 1.555(4) . ?
C4 H4 1.00 . ?
C5 C6 1.495(4) . ?
C6 C7 1.386(4) . ?
C6 C11 1.389(4) . ?
C7 C8 1.385(4) . ?
C7 H7 0.95 . ?
C8 C9 1.383(4) . ?
C9 C10 1.377(4) . ?
C9 H9 0.95 . ?
C10 C11 1.379(4) . ?
C11 H11 0.95 . ?
C12 C13 1.498(4) . ?
C13 C18 1.386(4) . ?
C13 C14 1.386(4) . ?
C14 C15 1.384(4) . ?
C14 H14 0.95 . ?
C15 C16 1.384(4) . ?
C16 C17 1.377(4) . ?
C16 H16 0.95 . ?
C17 C18 1.379(4) . ?
C18 H18 0.95 . ?
C20 C23 1.516(5) . ?
C20 C21 1.519(6) . ?
C20 C22 1.524(6) . ?
C21 H21A 0.98 . ?
C21 H21B 0.98 . ?
C21 H21C 0.98 . ?
C22 H22A 0.98 . ?
C22 H22B 0.98 . ?
C22 H22C 0.98 . ?
C23 H23A 0.98 . ?
C23 H23B 0.98 . ?
C23 H23C 0.98 . ?
C24 C27 1.523(4) . ?
C24 C25 1.526(4) . ?
C24 H24 1.00 . ?
C25 C26 1.522(4) . ?
C25 H25A 0.99 . ?
C25 H25B 0.99 . ?
C26 H26A 0.98 . ?
C26 H26B 0.98 . ?
C26 H26C 0.98 . ?
C27 C28 1.394(4) . ?
C27 C32 1.399(4) . ?
C28 C29 1.418(4) . ?
C29 C30 1.383(5) . ?
C30 C31 1.398(5) . ?
C30 C36 1.509(4) . ?
C31 C32 1.393(4) . ?
C32 H32 0.95 . ?
C33 H33A 0.99 . ?
C33 H33B 0.99 . ?
C34 H34A 0.98 . ?
C34 H34B 0.98 . ?
C34 H34C 0.98 . ?
C35 H35A 0.98 . ?
C35 H35B 0.98 . ?
C35 H35C 0.98 . ?
C36 H36A 0.98 . ?
C36 H36B 0.98 . ?
C36 H36C 0.98 . ?
C37 H37A 0.98 . ?
C37 H37B 0.98 . ?
C37 H37C 0.98 . ?
C38 H38A 0.99 . ?
C38 H38B 0.99 . ?
C39 H39A 0.99 . ?
C39 H39B 0.99 . ?
